data_2205582
loop_
_publ_author_name
'Cheng, Kui'
'You, Zhong-Lu'
'Li, Yu-Guang'
'Zhu, Hai-Liang'

_publ_section_title
;
 2-(<i>o</i>-Tolyliminomethyl)phenol
;
_journal_issue 4
_journal_name_full 'Acta Crystallographica Section E'
_journal_page_first o1137
_journal_page_last o1138
_journal_paper_doi 10.1107/S1600536805008986
_journal_volume 61
_journal_year 2005
_chemical_formula_iupac 'C14 H13 N O'
_chemical_formula_moiety 'C14 H13 N O'
_chemical_formula_sum 'C14 H13 N O'
_chemical_formula_weight 211.25
_chemical_name_systematic
;
2-(o-Tolyliminomethyl)phenol
;
_space_group_IT_number 14
_symmetry_cell_setting monoclinic
_symmetry_space_group_name_Hall '-P 2yn'
_symmetry_space_group_name_H-M 'P 1 21/n 1'
_atom_sites_solution_hydrogens geom
_atom_sites_solution_primary direct
_atom_sites_solution_secondary difmap
_audit_creation_method SHELXL-97
_cell_angle_alpha 90.00
_cell_angle_beta 97.973(2)
_cell_angle_gamma 90.00
_cell_formula_units_Z 4
_cell_length_a 4.6930(10)
_cell_length_b 19.140(3)
_cell_length_c 12.682(2)
_cell_measurement_reflns_used 878
_cell_measurement_temperature 298(2)
_cell_measurement_theta_max 21.83
_cell_measurement_theta_min 2.67
_cell_volume 1128.1(3)
_computing_cell_refinement 'SAINT (Siemens, 1996)'
_computing_data_collection 'SMART (Siemens, 1996)'
_computing_data_reduction SAINT
_computing_molecular_graphics 'SHELXTL (Sheldrick, 1997b)'
_computing_publication_material SHELXTL
_computing_structure_refinement 'SHELXL97 (Sheldrick, 1997a)'
_computing_structure_solution 'SHELXS97 (Sheldrick, 1997a)'
_diffrn_ambient_temperature 298(2)
_diffrn_measured_fraction_theta_full 0.991
_diffrn_measured_fraction_theta_max 0.991
_diffrn_measurement_device_type 'Bruker SMART CCD area-detector'
_diffrn_measurement_method \w
_diffrn_radiation_monochromator graphite
_diffrn_radiation_source 'fine-focus sealed tube'
_diffrn_radiation_type MoK\a
_diffrn_radiation_wavelength 0.71073
_diffrn_reflns_av_R_equivalents 0.0396
_diffrn_reflns_av_sigmaI/netI 0.0347
_diffrn_reflns_limit_h_max 6
_diffrn_reflns_limit_h_min -6
_diffrn_reflns_limit_k_max 24
_diffrn_reflns_limit_k_min -24
_diffrn_reflns_limit_l_max 16
_diffrn_reflns_limit_l_min -16
_diffrn_reflns_number 12565
_diffrn_reflns_theta_full 27.50
_diffrn_reflns_theta_max 27.50
_diffrn_reflns_theta_min 1.94
_diffrn_standards_decay_% 0
_diffrn_standards_interval_count 0
_diffrn_standards_interval_time 0
_diffrn_standards_number 0
_exptl_absorpt_coefficient_mu 0.078
_exptl_absorpt_correction_T_max 0.992
_exptl_absorpt_correction_T_min 0.984
_exptl_absorpt_correction_type multi-scan
_exptl_absorpt_process_details '(SADABS; Sheldrick, 1996)'
_exptl_crystal_colour yellow
_exptl_crystal_density_diffrn 1.244
_exptl_crystal_density_method 'not measured'
_exptl_crystal_description block
_exptl_crystal_F_000 448
_exptl_crystal_size_max 0.20
_exptl_crystal_size_mid 0.20
_exptl_crystal_size_min 0.10
_refine_diff_density_max 0.120
_refine_diff_density_min -0.148
_refine_ls_extinction_method none
_refine_ls_goodness_of_fit_ref 1.053
_refine_ls_hydrogen_treatment constr
_refine_ls_matrix_type full
_refine_ls_number_parameters 147
_refine_ls_number_reflns 2558
_refine_ls_number_restraints 0
_refine_ls_restrained_S_all 1.053
_refine_ls_R_factor_all 0.1013
_refine_ls_R_factor_gt 0.0565
_refine_ls_shift/su_max 0.000
_refine_ls_shift/su_mean 0.000
_refine_ls_structure_factor_coef Fsqd
_refine_ls_weighting_details 'calc w = 1/[\s^2^(Fo^2^)+(0.05P)^2^+0.2156P] where P = (Fo^2^+2Fc^2^)/3'
_refine_ls_weighting_scheme calc
_refine_ls_wR_factor_gt 0.1222
_refine_ls_wR_factor_ref 0.1419
_reflns_number_gt 1563
_reflns_number_total 2558
_reflns_threshold_expression I>2\s(I)
_cod_data_source_file rz6059.cif
_cod_data_source_block I
_cod_original_cell_volume 1128.2(3)
_cod_original_sg_symbol_H-M 'P 21/n'
_cod_database_code 2205582
_cod_database_fobs_code 2205582

loop_
_symmetry_equiv_pos_as_xyz
'x, y, z'
'-x+1/2, y+1/2, -z+1/2'
'-x, -y, -z'
'x-1/2, -y-1/2, z-1/2'

loop_
_atom_site_label
_atom_site_fract_x
_atom_site_fract_y
_atom_site_fract_z
_atom_site_U_iso_or_equiv
_atom_site_adp_type
_atom_site_calc_flag
_atom_site_refinement_flags
_atom_site_occupancy
_atom_site_type_symbol
N1 0.9207(3) 0.16475(8) 0.75915(11) 0.0474(4) Uani d . 1 N
O1 1.2775(3) 0.21807(8) 0.91455(10) 0.0733(5) Uani d . 1 O
H1 1.1527 0.1918 0.8855 0.110 Uiso calc R 1 H
C1 1.3626(4) 0.26171(10) 0.84153(15) 0.0505(5) Uani d . 1 C
C2 1.5793(4) 0.30962(11) 0.87286(17) 0.0632(6) Uani d . 1 C
H2 1.6637 0.3111 0.9436 0.076 Uiso calc R 1 H
C3 1.6706(4) 0.35478(11) 0.80072(19) 0.0649(6) Uani d . 1 C
H3 1.8169 0.3865 0.8229 0.078 Uiso calc R 1 H
C4 1.5474(5) 0.35361(12) 0.69550(19) 0.0685(6) Uani d . 1 C
H4 1.6098 0.3843 0.6467 0.082 Uiso calc R 1 H
C5 1.3315(5) 0.30663(11) 0.66362(16) 0.0623(6) Uani d . 1 C
H5 1.2478 0.3061 0.5927 0.075 Uiso calc R 1 H
C6 1.2345(4) 0.25969(9) 0.73464(14) 0.0469(4) Uani d . 1 C
C7 1.0098(4) 0.21007(10) 0.69782(14) 0.0490(5) Uani d . 1 C
H7 0.9274 0.2113 0.6268 0.059 Uiso calc R 1 H
C8 0.7049(4) 0.11479(9) 0.72295(14) 0.0453(4) Uani d . 1 C
C9 0.5730(4) 0.10961(10) 0.61790(16) 0.0574(5) Uani d . 1 C
H9 0.6249 0.1403 0.5670 0.069 Uiso calc R 1 H
C10 0.3659(5) 0.05936(11) 0.58840(18) 0.0662(6) Uani d . 1 C
H10 0.2788 0.0564 0.5181 0.079 Uiso calc R 1 H
C11 0.2893(5) 0.01385(11) 0.66286(19) 0.0669(6) Uani d . 1 C
H11 0.1492 -0.0199 0.6433 0.080 Uiso calc R 1 H
C12 0.4196(4) 0.01818(11) 0.76632(18) 0.0637(6) Uani d . 1 C
H12 0.3675 -0.0134 0.8161 0.076 Uiso calc R 1 H
C13 0.6273(4) 0.06837(10) 0.79895(15) 0.0517(5) Uani d . 1 C
C14 0.7670(5) 0.07207(12) 0.91316(17) 0.0759(7) Uani d . 1 C
H14A 0.9722 0.0693 0.9159 0.114 Uiso calc R 1 H
H14B 0.7009 0.0338 0.9524 0.114 Uiso calc R 1 H
H14C 0.7171 0.1154 0.9439 0.114 Uiso calc R 1 H

loop_
_atom_site_aniso_label
_atom_site_aniso_U_11
_atom_site_aniso_U_22
_atom_site_aniso_U_33
_atom_site_aniso_U_12
_atom_site_aniso_U_13
_atom_site_aniso_U_23
N1 0.0470(9) 0.0486(9) 0.0454(8) 0.0018(7) 0.0017(7) 0.0000(7)
O1 0.0797(11) 0.0867(12) 0.0494(8) -0.0231(8) -0.0059(7) 0.0083(8)
C1 0.0494(11) 0.0500(11) 0.0516(11) 0.0029(9) 0.0050(8) -0.0040(9)
C2 0.0601(13) 0.0653(14) 0.0621(13) -0.0063(11) 0.0014(10) -0.0151(11)
C3 0.0562(12) 0.0528(13) 0.0860(16) -0.0075(10) 0.0102(11) -0.0154(11)
C4 0.0697(14) 0.0568(13) 0.0804(16) -0.0086(11) 0.0150(12) 0.0072(11)
C5 0.0693(14) 0.0606(13) 0.0559(12) -0.0066(11) 0.0043(10) 0.0040(10)
C6 0.0469(10) 0.0446(10) 0.0489(11) 0.0051(8) 0.0056(8) -0.0015(8)
C7 0.0504(11) 0.0525(11) 0.0429(10) 0.0039(9) 0.0022(8) -0.0020(9)
C8 0.0410(10) 0.0437(10) 0.0506(11) 0.0082(8) 0.0048(8) -0.0034(8)
C9 0.0592(12) 0.0575(12) 0.0532(12) -0.0014(10) -0.0012(9) 0.0005(9)
C10 0.0664(14) 0.0647(14) 0.0625(13) -0.0016(11) -0.0085(10) -0.0110(11)
C11 0.0614(13) 0.0514(13) 0.0862(16) -0.0042(10) 0.0041(12) -0.0092(12)
C12 0.0692(14) 0.0493(13) 0.0746(14) -0.0029(10) 0.0174(11) 0.0049(10)
C13 0.0533(11) 0.0491(11) 0.0532(11) 0.0060(9) 0.0086(9) -0.0001(9)
C14 0.0930(18) 0.0788(16) 0.0549(13) -0.0083(13) 0.0066(12) 0.0121(11)

loop_
_atom_type_symbol
_atom_type_description
_atom_type_scat_dispersion_real
_atom_type_scat_dispersion_imag
_atom_type_scat_source
C C 0.0033 0.0016 'International Tables Vol C Tables 4.2.6.8 and 6.1.1.4'
H H 0.0000 0.0000 'International Tables Vol C Tables 4.2.6.8 and 6.1.1.4'
N N 0.0061 0.0033 'International Tables Vol C Tables 4.2.6.8 and 6.1.1.4'
O O 0.0106 0.0060 'International Tables Vol C Tables 4.2.6.8 and 6.1.1.4'

loop_
_geom_angle_atom_site_label_1
_geom_angle_atom_site_label_2
_geom_angle_atom_site_label_3
_geom_angle
C7 N1 C8 122.69(15)
C1 O1 H1 109.5
O1 C1 C2 119.25(18)
O1 C1 C6 121.19(17)
C2 C1 C6 119.56(18)
C3 C2 C1 120.7(2)
C3 C2 H2 119.6
C1 C2 H2 119.6
C2 C3 C4 120.5(2)
C2 C3 H3 119.7
C4 C3 H3 119.7
C5 C4 C3 119.3(2)
C5 C4 H4 120.4
C3 C4 H4 120.4
C4 C5 C6 121.7(2)
C4 C5 H5 119.1
C6 C5 H5 119.1
C5 C6 C1 118.15(18)
C5 C6 C7 120.23(17)
C1 C6 C7 121.62(17)
N1 C7 C6 122.40(17)
N1 C7 H7 118.8
C6 C7 H7 118.8
C9 C8 C13 119.44(18)
C9 C8 N1 123.98(17)
C13 C8 N1 116.58(16)
C10 C9 C8 120.75(19)
C10 C9 H9 119.6
C8 C9 H9 119.6
C11 C10 C9 119.9(2)
C11 C10 H10 120.1
C9 C10 H10 120.1
C10 C11 C12 119.8(2)
C10 C11 H11 120.1
C12 C11 H11 120.1
C11 C12 C13 121.9(2)
C11 C12 H12 119.1
C13 C12 H12 119.1
C12 C13 C8 118.27(18)
C12 C13 C14 120.83(18)
C8 C13 C14 120.90(18)
C13 C14 H14A 109.5
C13 C14 H14B 109.5
H14A C14 H14B 109.5
C13 C14 H14C 109.5
H14A C14 H14C 109.5
H14B C14 H14C 109.5

loop_
_geom_bond_atom_site_label_1
_geom_bond_atom_site_label_2
_geom_bond_distance
N1 C7 1.274(2)
N1 C8 1.422(2)
O1 C1 1.348(2)
O1 H1 0.8200
C1 C2 1.386(3)
C1 C6 1.405(2)
C2 C3 1.370(3)
C2 H2 0.9300
C3 C4 1.379(3)
C3 H3 0.9300
C4 C5 1.373(3)
C4 H4 0.9300
C5 C6 1.393(3)
C5 H5 0.9300
C6 C7 1.448(3)
C7 H7 0.9300
C8 C9 1.392(3)
C8 C13 1.396(3)
C9 C10 1.382(3)
C9 H9 0.9300
C10 C11 1.369(3)
C10 H10 0.9300
C11 C12 1.371(3)
C11 H11 0.9300
C12 C13 1.390(3)
C12 H12 0.9300
C13 C14 1.506(3)
C14 H14A 0.9600
C14 H14B 0.9600
C14 H14C 0.9600

loop_
_geom_hbond_atom_site_label_D
_geom_hbond_atom_site_label_H
_geom_hbond_atom_site_label_A
_geom_hbond_distance_DH
_geom_hbond_distance_HA
_geom_hbond_distance_DA
_geom_hbond_angle_DHA
O1 H1 N1 0.82 1.88 2.6104(19) 148

loop_
_geom_torsion_atom_site_label_1
_geom_torsion_atom_site_label_2
_geom_torsion_atom_site_label_3
_geom_torsion_atom_site_label_4
_geom_torsion
O1 C1 C2 C3 -179.92(19)
C6 C1 C2 C3 -0.3(3)
C1 C2 C3 C4 0.3(3)
C2 C3 C4 C5 0.0(3)
C3 C4 C5 C6 -0.4(3)
C4 C5 C6 C1 0.4(3)
C4 C5 C6 C7 -178.94(19)
O1 C1 C6 C5 179.54(18)
C2 C1 C6 C5 -0.1(3)
O1 C1 C6 C7 -1.1(3)
C2 C1 C6 C7 179.26(18)
C8 N1 C7 C6 -178.47(15)
C5 C6 C7 N1 177.73(18)
C1 C6 C7 N1 -1.6(3)
C7 N1 C8 C9 0.9(3)
C7 N1 C8 C13 -179.79(16)
C13 C8 C9 C10 0.3(3)
N1 C8 C9 C10 179.57(17)
C8 C9 C10 C11 -0.2(3)
C9 C10 C11 C12 -0.3(3)
C10 C11 C12 C13 0.8(3)
C11 C12 C13 C8 -0.7(3)
C11 C12 C13 C14 179.9(2)
C9 C8 C13 C12 0.1(3)
N1 C8 C13 C12 -179.20(16)
C9 C8 C13 C14 179.53(18)
N1 C8 C13 C14 0.2(3)

loop_
_cod_related_entry_id
_cod_related_entry_database
_cod_related_entry_code
1 ChemSpider 12945350
